data_7703634
loop_
_publ_author_name
'Maliszewska, Hanna K.'
'Hughes, David L.'
'Mu\~noz, Mar\'ia Paz'

_publ_section_title
;
 Allene-derived gold and platinum complexes: synthesis and first
 applications in catalysis.
;
_journal_issue 13
_journal_name_full 'Dalton transactions (Cambridge, England : 2003)'
_journal_page_first 4034
_journal_page_last 4038
_journal_paper_doi 10.1039/d0dt00665c
_journal_volume 49
_journal_year 2020
_chemical_formula_moiety 'C25 H26 Au Cl3 N2'
_chemical_formula_structural '[Au Cl3 (C8H3N-Ph-1,-C5H3N-Me-1,-tBu-3,-Me-7)]'
_chemical_formula_sum 'C25 H26 Au Cl3 N2'
_chemical_formula_weight 657.79
_space_group_crystal_system monoclinic
_space_group_IT_number 14
_space_group_name_Hall '-P 2yn'
_space_group_name_H-M_alt 'P 1 21/n 1'
_atom_sites_solution_hydrogens geom
_atom_sites_solution_primary dual
_audit_creation_method SHELXL-2014/7
_audit_update_record
;
2020-01-08 deposited with the CCDC.	2020-02-28 downloaded from the CCDC.
;
_cell_angle_alpha 90.0
_cell_angle_beta 108.2848(15)
_cell_angle_gamma 90.0
_cell_formula_units_Z 4
_cell_length_a 9.46335(14)
_cell_length_b 19.7083(2)
_cell_length_c 14.0613(2)
_cell_measurement_reflns_used 55525
_cell_measurement_temperature 100.01(10)
_cell_measurement_theta_max 34.0200
_cell_measurement_theta_min 2.0410
_cell_volume 2490.11(6)
_computing_cell_refinement 'CrysAlisPro 1.171.40.57a (Rigaku OD, 2019)'
_computing_data_collection 'CrysAlisPro 1.171.40.57a (Rigaku OD, 2019)'
_computing_data_reduction 'CrysAlisPro 1.171.40.57a (Rigaku OD, 2019)'
_computing_molecular_graphics 'ORTEP (Johnson, 1976 and Farrugia, 2012)'
_computing_publication_material 'SHELXL-2018/3 (Sheldrick, 2015b) and WINGX (Farrugia, 2012)'
_computing_structure_refinement 'SHELXL-2018/3 (Sheldrick, 2015b)'
_computing_structure_solution 'SHELXT (Sheldrick, 2015a)'
_diffrn_ambient_environment N~2~
_diffrn_ambient_temperature 100.01(10)
_diffrn_detector 'Hybrid Pixel Array Detector'
_diffrn_detector_area_resol_mean 10.0000
_diffrn_detector_type HyPix
_diffrn_measured_fraction_theta_full 1.000
_diffrn_measured_fraction_theta_max 1.000
_diffrn_measurement_device 'four-circle diffractometer'
_diffrn_measurement_device_type 'XtaLAB Synergy, Dualflex, HyPix'
_diffrn_measurement_method '\w scans'
_diffrn_radiation_monochromator mirror
_diffrn_radiation_probe x-ray
_diffrn_radiation_type MoK\a
_diffrn_radiation_wavelength 0.71073
_diffrn_reflns_av_R_equivalents 0.0356
_diffrn_reflns_av_unetI/netI 0.0143
_diffrn_reflns_Laue_measured_fraction_full 1.000
_diffrn_reflns_Laue_measured_fraction_max 1.000
_diffrn_reflns_limit_h_max 13
_diffrn_reflns_limit_h_min -13
_diffrn_reflns_limit_k_max 27
_diffrn_reflns_limit_k_min -27
_diffrn_reflns_limit_l_max 19
_diffrn_reflns_limit_l_min -19
_diffrn_reflns_number 93429
_diffrn_reflns_point_group_measured_fraction_full 1.000
_diffrn_reflns_point_group_measured_fraction_max 1.000
_diffrn_reflns_theta_full 25.242
_diffrn_reflns_theta_max 30.000
_diffrn_reflns_theta_min 1.842
_diffrn_source 'micro-focus sealed X-ray tube'
_diffrn_source_type 'PhotonJet (Mo) X-ray Source'
_exptl_absorpt_coefficient_mu 6.245
_exptl_absorpt_correction_T_max 1.00000
_exptl_absorpt_correction_T_min 0.39824
_exptl_absorpt_correction_type multi-scan
_exptl_absorpt_process_details
;
CrysAlisPro 1.171.40.57a (Rigaku Oxford Diffraction, 2019)
Empirical absorption correction using spherical harmonics,
 implemented in SCALE3 ABSPACK scaling algorithm.
;
_exptl_crystal_colour yellow
_exptl_crystal_density_diffrn 1.755
_exptl_crystal_description plate
_exptl_crystal_F_000 1280
_exptl_crystal_size_max 0.16
_exptl_crystal_size_mid 0.11
_exptl_crystal_size_min 0.026
_refine_diff_density_max 1.274
_refine_diff_density_min -0.477
_refine_diff_density_rms 0.092
_refine_ls_extinction_method none
_refine_ls_goodness_of_fit_ref 1.053
_refine_ls_hydrogen_treatment constr
_refine_ls_matrix_type full
_refine_ls_number_parameters 282
_refine_ls_number_reflns 7264
_refine_ls_number_restraints 0
_refine_ls_restrained_S_all 1.053
_refine_ls_R_factor_all 0.0211
_refine_ls_R_factor_gt 0.0184
_refine_ls_shift/su_max 0.002
_refine_ls_shift/su_mean 0.000
_refine_ls_structure_factor_coef Fsqd
_refine_ls_weighting_details 'w=1/[\s^2^(Fo^2^)+(0.0191P)^2^+3.3032P] where P=(Fo^2^+2Fc^2^)/3'
_refine_ls_weighting_scheme calc
_refine_ls_wR_factor_gt 0.0411
_refine_ls_wR_factor_ref 0.0418
_reflns_Friedel_coverage 0.000
_reflns_number_gt 6792
_reflns_number_total 7264
_reflns_threshold_expression 'I > 2\s(I)'
_cod_data_source_file d0dt00665c3.cif
_cod_data_source_block hd8a
_cod_depositor_comments 'Adding full bibliography for 7703630--7703634.cif.'
_cod_original_cell_volume 2490.10(6)
_cod_original_sg_symbol_H-M 'P 21/n'
_cod_database_code 7703634
_shelx_shelxl_version_number 2014/7
_shelx_space_group_comment
;
The symmetry employed for this shelxl refinement is uniquely defined
by the following loop, which should always be used as a source of
symmetry information in preference to the above space-group names.
They are only intended as comments.
;

loop_
_space_group_symop_operation_xyz
'x, y, z'
'-x+1/2, y+1/2, -z+1/2'
'-x, -y, -z'
'x-1/2, -y-1/2, z-1/2'

loop_
_atom_site_label
_atom_site_type_symbol
_atom_site_fract_x
_atom_site_fract_y
_atom_site_fract_z
_atom_site_U_iso_or_equiv
_atom_site_adp_type
_atom_site_occupancy
_atom_site_site_symmetry_order
_atom_site_calc_flag
_atom_site_refinement_flags_posn
_atom_site_refinement_flags_adp
_atom_site_refinement_flags_occupancy
_atom_site_disorder_assembly
_atom_site_disorder_group
Au Au 0.34621(2) 0.63048(2) 0.84161(2) 0.01135(2) Uani 1 1 d . . . . .
Cl1 Cl 0.20662(5) 0.54177(2) 0.75592(4) 0.01842(9) Uani 1 1 d . . . . .
Cl2 Cl 0.49232(6) 0.71764(3) 0.92743(4) 0.02100(10) Uani 1 1 d . . . . .
Cl3 Cl 0.18832(6) 0.64316(3) 0.93997(4) 0.02214(10) Uani 1 1 d . . . . .
N1 N 0.59280(19) 0.65544(9) 0.63855(12) 0.0150(3) Uani 1 1 d . . . . .
C2 C 0.6987(2) 0.62452(10) 0.71596(15) 0.0164(4) Uani 1 1 d . . . . .
C3 C 0.8453(2) 0.62378(12) 0.71475(17) 0.0214(4) Uani 1 1 d . . . . .
H3 H 0.9201 0.6040 0.7669 0.026 Uiso 1 1 calc R U . . .
C4 C 0.8779(3) 0.65316(13) 0.63428(18) 0.0249(5) Uani 1 1 d . . . . .
H4 H 0.9758 0.6547 0.6338 0.030 Uiso 1 1 calc R U . . .
C5 C 0.7652(3) 0.68029(12) 0.55458(18) 0.0251(5) Uani 1 1 d . . . . .
H5 H 0.7881 0.6983 0.5000 0.030 Uiso 1 1 calc R U . . .
C6 C 0.6194(3) 0.68091(11) 0.55540(16) 0.0196(4) Uani 1 1 d . . . . .
C7 C 0.4933(3) 0.70685(12) 0.46922(16) 0.0247(5) Uani 1 1 d . . . . .
H7A H 0.4372 0.6692 0.4329 0.037 Uiso 1 1 calc R U . . .
H7B H 0.5322 0.7330 0.4255 0.037 Uiso 1 1 calc R U . . .
H7C H 0.4297 0.7349 0.4940 0.037 Uiso 1 1 calc R U . . .
C8 C 0.6305(2) 0.60005(11) 0.79023(14) 0.0154(4) Uani 1 1 d . . . . .
C9 C 0.4890(2) 0.62349(9) 0.76195(14) 0.0130(3) Uani 1 1 d . . . . .
C10 C 0.4473(2) 0.65860(10) 0.65978(14) 0.0131(3) Uani 1 1 d . . . . .
C11 C 0.7135(2) 0.55602(13) 0.87912(16) 0.0225(4) Uani 1 1 d . . . . .
C12 C 0.7835(3) 0.49500(15) 0.8416(2) 0.0363(6) Uani 1 1 d . . . . .
H12A H 0.8360 0.4671 0.8975 0.055 Uiso 1 1 calc R U . . .
H12B H 0.7064 0.4688 0.7955 0.055 Uiso 1 1 calc R U . . .
H12C H 0.8515 0.5111 0.8084 0.055 Uiso 1 1 calc R U . . .
C13 C 0.8324(3) 0.59825(18) 0.95546(19) 0.0389(7) Uani 1 1 d . . . . .
H13A H 0.8843 0.5701 1.0112 0.058 Uiso 1 1 calc R U . . .
H13B H 0.9018 0.6158 0.9244 0.058 Uiso 1 1 calc R U . . .
H13C H 0.7857 0.6352 0.9785 0.058 Uiso 1 1 calc R U . . .
C14 C 0.6096(3) 0.52669(14) 0.93339(19) 0.0294(5) Uani 1 1 d . . . . .
H14A H 0.6662 0.4993 0.9888 0.044 Uiso 1 1 calc R U . . .
H14B H 0.5629 0.5631 0.9577 0.044 Uiso 1 1 calc R U . . .
H14C H 0.5347 0.4993 0.8877 0.044 Uiso 1 1 calc R U . . .
C21 C 0.3330(2) 0.61508(10) 0.58053(14) 0.0140(3) Uani 1 1 d . . . . .
C22 C 0.1939(2) 0.63854(11) 0.52381(15) 0.0188(4) Uani 1 1 d . . . . .
H22 H 0.1660 0.6829 0.5316 0.023 Uiso 1 1 calc R U . . .
C23 C 0.0959(2) 0.59577(13) 0.45533(16) 0.0242(5) Uani 1 1 d . . . . .
H23 H 0.0021 0.6117 0.4185 0.029 Uiso 1 1 calc R U . . .
C24 C 0.1360(3) 0.52998(13) 0.44130(18) 0.0263(5) Uani 1 1 d . . . . .
H24 H 0.0699 0.5016 0.3956 0.032 Uiso 1 1 calc R U . . .
C25 C 0.2769(3) 0.50688(12) 0.49669(18) 0.0257(5) Uani 1 1 d . . . . .
H25 H 0.3060 0.4630 0.4870 0.031 Uiso 1 1 calc R U . . .
C26 C 0.3741(2) 0.54894(11) 0.56626(17) 0.0203(4) Uani 1 1 d . . . . .
H26 H 0.4674 0.5328 0.6036 0.024 Uiso 1 1 calc R U . . .
C31 C 0.4059(2) 0.73277(10) 0.67294(15) 0.0172(4) Uani 1 1 d . . . . .
N32 N 0.2713(2) 0.74065(9) 0.68351(13) 0.0189(3) Uani 1 1 d . . . . .
C33 C 0.2288(3) 0.80322(12) 0.70182(16) 0.0235(4) Uani 1 1 d . . . . .
C34 C 0.3214(3) 0.85892(12) 0.71126(18) 0.0290(5) Uani 1 1 d . . . . .
H34 H 0.2892 0.9017 0.7232 0.035 Uiso 1 1 calc R U . . .
C35 C 0.4614(3) 0.85039(12) 0.70284(19) 0.0302(5) Uani 1 1 d . . . . .
H35 H 0.5253 0.8873 0.7102 0.036 Uiso 1 1 calc R U . . .
C36 C 0.5066(3) 0.78588(11) 0.68318(17) 0.0241(4) Uani 1 1 d . . . . .
H36 H 0.6005 0.7787 0.6771 0.029 Uiso 1 1 calc R U . . .
C37 C 0.0746(3) 0.80942(14) 0.7111(2) 0.0334(6) Uani 1 1 d . . . . .
H37A H 0.0023 0.8086 0.6456 0.050 Uiso 1 1 calc R U . . .
H37B H 0.0667 0.8514 0.7437 0.050 Uiso 1 1 calc R U . . .
H37C H 0.0569 0.7722 0.7499 0.050 Uiso 1 1 calc R U . . .

loop_
_atom_site_aniso_label
_atom_site_aniso_U_11
_atom_site_aniso_U_22
_atom_site_aniso_U_33
_atom_site_aniso_U_23
_atom_site_aniso_U_13
_atom_site_aniso_U_12
Au 0.01003(4) 0.01166(4) 0.01260(4) 0.00087(2) 0.00391(2) -0.00042(2)
Cl1 0.0151(2) 0.0144(2) 0.0256(2) -0.00323(17) 0.00606(18) -0.00550(16)
Cl2 0.0235(2) 0.0232(2) 0.0177(2) -0.00877(18) 0.00852(18) -0.00970(19)
Cl3 0.0195(2) 0.0256(3) 0.0267(3) 0.0009(2) 0.0150(2) 0.00233(19)
N1 0.0173(8) 0.0155(8) 0.0135(7) -0.0016(6) 0.0069(6) -0.0041(6)
C2 0.0153(9) 0.0195(10) 0.0152(9) -0.0021(7) 0.0058(7) -0.0042(7)
C3 0.0163(10) 0.0280(12) 0.0223(10) -0.0034(8) 0.0095(8) -0.0036(8)
C4 0.0231(11) 0.0275(11) 0.0310(12) -0.0074(9) 0.0184(9) -0.0077(9)
C5 0.0350(13) 0.0232(11) 0.0246(11) -0.0018(9) 0.0200(10) -0.0083(9)
C6 0.0296(11) 0.0156(9) 0.0171(9) -0.0020(7) 0.0122(8) -0.0064(8)
C7 0.0359(13) 0.0237(11) 0.0162(10) 0.0039(8) 0.0105(9) -0.0044(9)
C8 0.0133(8) 0.0206(10) 0.0129(8) -0.0004(7) 0.0050(7) -0.0018(7)
C9 0.0128(8) 0.0127(9) 0.0128(8) 0.0001(6) 0.0032(7) -0.0028(6)
C10 0.0152(9) 0.0127(8) 0.0117(8) 0.0001(7) 0.0047(7) -0.0012(7)
C11 0.0124(9) 0.0374(13) 0.0184(10) 0.0098(9) 0.0057(7) 0.0071(8)
C12 0.0344(14) 0.0437(16) 0.0364(14) 0.0195(12) 0.0190(11) 0.0211(12)
C13 0.0165(11) 0.079(2) 0.0188(11) 0.0008(12) 0.0017(9) -0.0038(12)
C14 0.0193(10) 0.0434(15) 0.0287(12) 0.0227(11) 0.0121(9) 0.0135(10)
C21 0.0150(9) 0.0143(9) 0.0119(8) -0.0014(7) 0.0032(7) -0.0007(7)
C22 0.0205(10) 0.0202(10) 0.0139(9) 0.0011(7) 0.0024(7) 0.0054(8)
C23 0.0177(10) 0.0334(13) 0.0170(10) -0.0042(9) -0.0008(8) 0.0030(9)
C24 0.0207(11) 0.0312(12) 0.0237(11) -0.0116(9) 0.0020(9) -0.0045(9)
C25 0.0246(11) 0.0193(11) 0.0307(12) -0.0106(9) 0.0050(9) -0.0004(8)
C26 0.0154(9) 0.0186(10) 0.0239(10) -0.0035(8) 0.0018(8) 0.0008(7)
C31 0.0267(10) 0.0130(9) 0.0114(8) 0.0000(7) 0.0053(7) -0.0008(7)
N32 0.0263(9) 0.0163(8) 0.0137(8) 0.0011(6) 0.0060(7) 0.0038(7)
C33 0.0348(12) 0.0208(10) 0.0135(9) -0.0005(8) 0.0055(8) 0.0079(9)
C34 0.0523(16) 0.0156(10) 0.0199(11) -0.0021(8) 0.0123(10) 0.0029(10)
C35 0.0530(16) 0.0155(10) 0.0248(11) -0.0021(9) 0.0160(11) -0.0101(10)
C36 0.0341(12) 0.0186(10) 0.0209(10) -0.0018(8) 0.0105(9) -0.0064(9)
C37 0.0407(15) 0.0286(13) 0.0324(13) -0.0053(10) 0.0135(11) 0.0125(11)

loop_
_atom_type_symbol
_atom_type_description
_atom_type_scat_dispersion_real
_atom_type_scat_dispersion_imag
_atom_type_scat_source
C C 0.0033 0.0016 'International Tables Vol C Tables 4.2.6.8 and 6.1.1.4'
H H 0.0000 0.0000 'International Tables Vol C Tables 4.2.6.8 and 6.1.1.4'
N N 0.0061 0.0033 'International Tables Vol C Tables 4.2.6.8 and 6.1.1.4'
Cl Cl 0.1484 0.1585 'International Tables Vol C Tables 4.2.6.8 and 6.1.1.4'
Au Au -2.0133 8.8022 'International Tables Vol C Tables 4.2.6.8 and 6.1.1.4'

loop_
_geom_angle_atom_site_label_1
_geom_angle_atom_site_label_2
_geom_angle_atom_site_label_3
_geom_angle
_geom_angle_site_symmetry_1
_geom_angle_site_symmetry_3
_geom_angle_publ_flag
C9 Au Cl1 91.84(5) . . ?
C9 Au Cl2 86.84(5) . . ?
Cl1 Au Cl2 178.296(19) . . ?
C9 Au Cl3 176.85(6) . . ?
Cl1 Au Cl3 91.293(19) . . ?
Cl2 Au Cl3 90.021(19) . . ?
C6 N1 C2 123.93(18) . . ?
C6 N1 C10 125.61(18) . . ?
C2 N1 C10 110.44(16) . . ?
N1 C2 C3 118.58(19) . . ?
N1 C2 C8 109.56(17) . . ?
C3 C2 C8 131.8(2) . . ?
C4 C3 C2 118.8(2) . . ?
C4 C3 H3 120.6 . . ?
C2 C3 H3 120.6 . . ?
C5 C4 C3 120.5(2) . . ?
C5 C4 H4 119.7 . . ?
C3 C4 H4 119.7 . . ?
C6 C5 C4 120.8(2) . . ?
C6 C5 H5 119.6 . . ?
C4 C5 H5 119.6 . . ?
N1 C6 C5 117.1(2) . . ?
N1 C6 C7 120.3(2) . . ?
C5 C6 C7 122.6(2) . . ?
C6 C7 H7A 109.5 . . ?
C6 C7 H7B 109.5 . . ?
H7A C7 H7B 109.5 . . ?
C6 C7 H7C 109.5 . . ?
H7A C7 H7C 109.5 . . ?
H7B C7 H7C 109.5 . . ?
C9 C8 C2 107.09(18) . . ?
C9 C8 C11 130.15(18) . . ?
C2 C8 C11 122.75(18) . . ?
C8 C9 C10 111.75(17) . . ?
C8 C9 Au 129.44(15) . . ?
C10 C9 Au 118.09(13) . . ?
N1 C10 C9 100.69(15) . . ?
N1 C10 C31 110.36(16) . . ?
C9 C10 C31 108.47(15) . . ?
N1 C10 C21 108.19(15) . . ?
C9 C10 C21 109.99(15) . . ?
C31 C10 C21 117.78(16) . . ?
C8 C11 C13 110.0(2) . . ?
C8 C11 C14 112.12(17) . . ?
C13 C11 C14 107.5(2) . . ?
C8 C11 C12 109.25(18) . . ?
C13 C11 C12 111.3(2) . . ?
C14 C11 C12 106.7(2) . . ?
C11 C12 H12A 109.5 . . ?
C11 C12 H12B 109.5 . . ?
H12A C12 H12B 109.5 . . ?
C11 C12 H12C 109.5 . . ?
H12A C12 H12C 109.5 . . ?
H12B C12 H12C 109.5 . . ?
C11 C13 H13A 109.5 . . ?
C11 C13 H13B 109.5 . . ?
H13A C13 H13B 109.5 . . ?
C11 C13 H13C 109.5 . . ?
H13A C13 H13C 109.5 . . ?
H13B C13 H13C 109.5 . . ?
C11 C14 H14A 109.5 . . ?
C11 C14 H14B 109.5 . . ?
H14A C14 H14B 109.5 . . ?
C11 C14 H14C 109.5 . . ?
H14A C14 H14C 109.5 . . ?
H14B C14 H14C 109.5 . . ?
C22 C21 C26 119.13(19) . . ?
C22 C21 C10 123.55(18) . . ?
C26 C21 C10 117.31(17) . . ?
C21 C22 C23 120.1(2) . . ?
C21 C22 H22 119.9 . . ?
C23 C22 H22 119.9 . . ?
C24 C23 C22 120.9(2) . . ?
C24 C23 H23 119.6 . . ?
C22 C23 H23 119.6 . . ?
C23 C24 C25 119.0(2) . . ?
C23 C24 H24 120.5 . . ?
C25 C24 H24 120.5 . . ?
C26 C25 C24 120.4(2) . . ?
C26 C25 H25 119.8 . . ?
C24 C25 H25 119.8 . . ?
C25 C26 C21 120.5(2) . . ?
C25 C26 H26 119.8 . . ?
C21 C26 H26 119.8 . . ?
N32 C31 C36 123.1(2) . . ?
N32 C31 C10 114.28(17) . . ?
C36 C31 C10 122.3(2) . . ?
C31 N32 C33 118.7(2) . . ?
N32 C33 C34 121.8(2) . . ?
N32 C33 C37 116.4(2) . . ?
C34 C33 C37 121.8(2) . . ?
C35 C34 C33 119.5(2) . . ?
C35 C34 H34 120.3 . . ?
C33 C34 H34 120.3 . . ?
C34 C35 C36 119.4(2) . . ?
C34 C35 H35 120.3 . . ?
C36 C35 H35 120.3 . . ?
C31 C36 C35 117.6(2) . . ?
C31 C36 H36 121.2 . . ?
C35 C36 H36 121.2 . . ?
C33 C37 H37A 109.5 . . ?
C33 C37 H37B 109.5 . . ?
H37A C37 H37B 109.5 . . ?
C33 C37 H37C 109.5 . . ?
H37A C37 H37C 109.5 . . ?
H37B C37 H37C 109.5 . . ?

loop_
_geom_bond_atom_site_label_1
_geom_bond_atom_site_label_2
_geom_bond_distance
_geom_bond_site_symmetry_2
_geom_bond_publ_flag
Au C9 2.013(2) . ?
Au Cl1 2.2923(5) . ?
Au Cl2 2.2962(5) . ?
Au Cl3 2.3461(5) . ?
N1 C6 1.366(3) . ?
N1 C2 1.370(3) . ?
N1 C10 1.499(3) . ?
C2 C3 1.392(3) . ?
C2 C8 1.471(3) . ?
C3 C4 1.389(3) . ?
C3 H3 0.9300 . ?
C4 C5 1.389(4) . ?
C4 H4 0.9300 . ?
C5 C6 1.384(3) . ?
C5 H5 0.9300 . ?
C6 C7 1.499(3) . ?
C7 H7A 0.9600 . ?
C7 H7B 0.9600 . ?
C7 H7C 0.9600 . ?
C8 C9 1.352(3) . ?
C8 C11 1.522(3) . ?
C9 C10 1.531(3) . ?
C10 C31 1.540(3) . ?
C10 C21 1.546(3) . ?
C11 C13 1.534(4) . ?
C11 C14 1.535(3) . ?
C11 C12 1.544(4) . ?
C12 H12A 0.9600 . ?
C12 H12B 0.9600 . ?
C12 H12C 0.9600 . ?
C13 H13A 0.9600 . ?
C13 H13B 0.9600 . ?
C13 H13C 0.9600 . ?
C14 H14A 0.9600 . ?
C14 H14B 0.9600 . ?
C14 H14C 0.9600 . ?
C21 C22 1.387(3) . ?
C21 C26 1.393(3) . ?
C22 C23 1.392(3) . ?
C22 H22 0.9300 . ?
C23 C24 1.383(3) . ?
C23 H23 0.9300 . ?
C24 C25 1.393(3) . ?
C24 H24 0.9300 . ?
C25 C26 1.388(3) . ?
C25 H25 0.9300 . ?
C26 H26 0.9300 . ?
C31 N32 1.337(3) . ?
C31 C36 1.392(3) . ?
N32 C33 1.347(3) . ?
C33 C34 1.384(4) . ?
C33 C37 1.510(4) . ?
C34 C35 1.377(4) . ?
C34 H34 0.9300 . ?
C35 C36 1.396(3) . ?
C35 H35 0.9300 . ?
C36 H36 0.9300 . ?
C37 H37A 0.9600 . ?
C37 H37B 0.9600 . ?
C37 H37C 0.9600 . ?

loop_
_geom_hbond_atom_site_label_D
_geom_hbond_atom_site_label_H
_geom_hbond_atom_site_label_A
_geom_hbond_distance_DH
_geom_hbond_distance_HA
_geom_hbond_distance_DA
_geom_hbond_angle_DHA
_geom_hbond_site_symmetry_A
C5 H5 Cl2 0.93 2.96 3.778(2) 147.5 4_675
C7 H7B Cl3 0.96 2.83 3.576(2) 135.6 4_675
C34 H34 Cl1 0.93 2.77 3.653(2) 158.0 2_556
C22 H22 Cl2 0.93 2.68 3.448(2) 140.5 4_575
C13 H13B Cl3 0.96 2.71 3.554(3) 147.8 1_655

loop_
_geom_torsion_atom_site_label_1
_geom_torsion_atom_site_label_2
_geom_torsion_atom_site_label_3
_geom_torsion_atom_site_label_4
_geom_torsion
_geom_torsion_site_symmetry_1
_geom_torsion_site_symmetry_2
_geom_torsion_site_symmetry_3
_geom_torsion_site_symmetry_4
_geom_torsion_publ_flag
C6 N1 C2 C3 5.7(3) . . . . ?
C10 N1 C2 C3 -172.88(18) . . . . ?
C6 N1 C2 C8 -176.99(18) . . . . ?
C10 N1 C2 C8 4.4(2) . . . . ?
N1 C2 C3 C4 -1.3(3) . . . . ?
C8 C2 C3 C4 -177.9(2) . . . . ?
C2 C3 C4 C5 -2.6(3) . . . . ?
C3 C4 C5 C6 2.4(4) . . . . ?
C2 N1 C6 C5 -5.8(3) . . . . ?
C10 N1 C6 C5 172.54(19) . . . . ?
C2 N1 C6 C7 173.10(19) . . . . ?
C10 N1 C6 C7 -8.6(3) . . . . ?
C4 C5 C6 N1 1.6(3) . . . . ?
C4 C5 C6 C7 -177.3(2) . . . . ?
N1 C2 C8 C9 -6.9(2) . . . . ?
C3 C2 C8 C9 169.9(2) . . . . ?
N1 C2 C8 C11 172.49(19) . . . . ?
C3 C2 C8 C11 -10.7(4) . . . . ?
C2 C8 C9 C10 6.6(2) . . . . ?
C11 C8 C9 C10 -172.8(2) . . . . ?
C2 C8 C9 Au -163.35(14) . . . . ?
C11 C8 C9 Au 17.3(3) . . . . ?
C6 N1 C10 C9 -179.10(18) . . . . ?
C2 N1 C10 C9 -0.6(2) . . . . ?
C6 N1 C10 C31 -64.6(2) . . . . ?
C2 N1 C10 C31 113.90(18) . . . . ?
C6 N1 C10 C21 65.5(2) . . . . ?
C2 N1 C10 C21 -115.92(18) . . . . ?
C8 C9 C10 N1 -3.9(2) . . . . ?
Au C9 C10 N1 167.28(12) . . . . ?
C8 C9 C10 C31 -119.78(19) . . . . ?
Au C9 C10 C31 51.41(19) . . . . ?
C8 C9 C10 C21 110.10(19) . . . . ?
Au C9 C10 C21 -78.72(18) . . . . ?
C9 C8 C11 C13 -109.6(3) . . . . ?
C2 C8 C11 C13 71.2(3) . . . . ?
C9 C8 C11 C14 9.9(3) . . . . ?
C2 C8 C11 C14 -169.3(2) . . . . ?
C9 C8 C11 C12 128.0(2) . . . . ?
C2 C8 C11 C12 -51.3(3) . . . . ?
N1 C10 C21 C22 -128.4(2) . . . . ?
C9 C10 C21 C22 122.4(2) . . . . ?
C31 C10 C21 C22 -2.5(3) . . . . ?
N1 C10 C21 C26 51.4(2) . . . . ?
C9 C10 C21 C26 -57.7(2) . . . . ?
C31 C10 C21 C26 177.36(18) . . . . ?
C26 C21 C22 C23 1.5(3) . . . . ?
C10 C21 C22 C23 -178.67(19) . . . . ?
C21 C22 C23 C24 -1.2(4) . . . . ?
C22 C23 C24 C25 -0.2(4) . . . . ?
C23 C24 C25 C26 1.3(4) . . . . ?
C24 C25 C26 C21 -1.0(4) . . . . ?
C22 C21 C26 C25 -0.4(3) . . . . ?
C10 C21 C26 C25 179.7(2) . . . . ?
N1 C10 C31 N32 174.48(16) . . . . ?
C9 C10 C31 N32 -76.1(2) . . . . ?
C21 C10 C31 N32 49.6(2) . . . . ?
N1 C10 C31 C36 -11.8(3) . . . . ?
C9 C10 C31 C36 97.7(2) . . . . ?
C21 C10 C31 C36 -136.6(2) . . . . ?
C36 C31 N32 C33 2.2(3) . . . . ?
C10 C31 N32 C33 175.85(17) . . . . ?
C31 N32 C33 C34 -0.9(3) . . . . ?
C31 N32 C33 C37 178.85(19) . . . . ?
N32 C33 C34 C35 -0.7(4) . . . . ?
C37 C33 C34 C35 179.5(2) . . . . ?
C33 C34 C35 C36 1.1(4) . . . . ?
N32 C31 C36 C35 -1.7(3) . . . . ?
C10 C31 C36 C35 -174.9(2) . . . . ?
C34 C35 C36 C31 0.0(3) . . . . ?
